data_7716311
loop_
_publ_author_name
'Dunes, Gabriel'
'Cordier, Marie'
'Kahlal, Samia'
'Pollnitz, Alpar'
'Saillard, Jean-Yves'
'Silvestru, Cristian'
'Sarazin, Yann'

_publ_section_title
;
 C--H Bond Activation at Antimony(III): Synthesis and Reactivity of
 Sb(III)-Oxyaryl Species
;
_journal_name_full 'Dalton Transactions'
_journal_paper_doi 10.1039/D4DT01400F
_journal_year 2024
_chemical_formula_moiety 'C34 H55 N2 O Sb'
_chemical_formula_sum 'C34 H55 N2 O Sb'
_chemical_formula_weight 629.55
_chemical_name_common DG167
_space_group_crystal_system monoclinic
_space_group_IT_number 14
_space_group_name_Hall '-P 2yn'
_space_group_name_H-M_alt 'P 1 21/n 1'
_atom_sites_solution_hydrogens geom
_atom_sites_solution_primary dual
_atom_sites_solution_secondary difmap
_audit_update_record
;
2024-02-28 deposited with the CCDC.	2024-05-31 downloaded from the CCDC.
;
_cell_angle_alpha 90
_cell_angle_beta 100.8090(10)
_cell_angle_gamma 90
_cell_formula_units_Z 4
_cell_length_a 9.7653(3)
_cell_length_b 21.1742(7)
_cell_length_c 15.8732(5)
_cell_measurement_reflns_used 9880
_cell_measurement_temperature 110.(2)
_cell_measurement_theta_max 28.2772
_cell_measurement_theta_min 2.3253
_cell_volume 3223.91(18)
_computing_cell_refinement 'SAINT V8.40B (Bruker AXS LLC, 2019)'
_computing_data_collection 'Bruker APEX4 2022.10-0'
_computing_data_reduction 'SAINT V8.40B (Bruker AXS LLC, 2019)'
_computing_molecular_graphics 'shelXle (C.B. Huebschle, rev 1503)'
_computing_publication_material 'Bruker APEX4 2022.10-0'
_computing_structure_refinement 'SHELXL-2019/1 (Sheldrick, 2019)'
_computing_structure_solution 'XT, VERSION 2018/2'
_diffrn_ambient_temperature 110.(2)
_diffrn_measured_fraction_theta_full 1.000
_diffrn_measured_fraction_theta_max 1.000
_diffrn_measurement_device 'Bruker D8 VENTURE dual wavelength Mo/Cu'
_diffrn_measurement_device_type 'three-circle diffractometer'
_diffrn_measurement_method '\f and \w scans'
_diffrn_radiation_monochromator 'multilayer mirror optics'
_diffrn_radiation_probe x-ray
_diffrn_radiation_type 'Mo K\a'
_diffrn_radiation_wavelength 0.71073
_diffrn_reflns_av_R_equivalents 0.0361
_diffrn_reflns_av_unetI/netI 0.0156
_diffrn_reflns_limit_h_max 11
_diffrn_reflns_limit_h_min -13
_diffrn_reflns_limit_k_max 28
_diffrn_reflns_limit_k_min -28
_diffrn_reflns_limit_l_max 21
_diffrn_reflns_limit_l_min -21
_diffrn_reflns_number 99732
_diffrn_reflns_theta_full 25.24
_diffrn_reflns_theta_max 28.28
_diffrn_reflns_theta_min 2.33
_exptl_absorpt_coefficient_mu 0.883
_exptl_absorpt_correction_T_max 0.746
_exptl_absorpt_correction_T_min 0.703
_exptl_absorpt_correction_type multi-scan
_exptl_absorpt_process_details
;
Krause, L., Herbst-Irmer, R., Sheldrick G.M. & Stalke D.,
J. Appl. Cryst. 48 (2015) 3-10
;
_exptl_crystal_colour 'clear light orange'
_exptl_crystal_density_diffrn 1.297
_exptl_crystal_density_method 'not measured'
_exptl_crystal_description block
_exptl_crystal_F_000 1328
_exptl_crystal_size_max 0.122
_exptl_crystal_size_mid 0.081
_exptl_crystal_size_min 0.028
_refine_diff_density_max 0.398
_refine_diff_density_min -0.280
_refine_ls_extinction_method none
_refine_ls_goodness_of_fit_ref 1.048
_refine_ls_hydrogen_treatment constr
_refine_ls_matrix_type full
_refine_ls_number_parameters 388
_refine_ls_number_reflns 7997
_refine_ls_number_restraints 178
_refine_ls_restrained_S_all 1.040
_refine_ls_R_factor_all 0.0237
_refine_ls_R_factor_gt 0.0192
_refine_ls_shift/su_max 0.005
_refine_ls_shift/su_mean 0.000
_refine_ls_structure_factor_coef Fsqd
_refine_ls_weighting_details 'w=1/[\s^2^(Fo^2^)+(0.0140P)^2^+2.2185P] where P=(Fo^2^+2Fc^2^)/3'
_refine_ls_weighting_scheme calc
_refine_ls_wR_factor_gt 0.0418
_refine_ls_wR_factor_ref 0.0440
_reflns_Friedel_coverage 0.000
_reflns_number_gt 7161
_reflns_number_total 7997
_reflns_threshold_expression 'I > 2\s(I)'
_cod_data_source_file d4dt01400f3.cif
_cod_data_source_block 4
_cod_database_code 7716311

loop_
_space_group_symop_operation_xyz
'x, y, z'
'-x+1/2, y+1/2, -z+1/2'
'-x, -y, -z'
'x-1/2, -y-1/2, z-1/2'

loop_
_atom_site_type_symbol
_atom_site_label
_atom_site_fract_x
_atom_site_fract_y
_atom_site_fract_z
_atom_site_U_iso_or_equiv
_atom_site_adp_type
_atom_site_calc_flag
_atom_site_refinement_flags_adp
_atom_site_refinement_flags_occupancy
_atom_site_refinement_flags_posn
_atom_site_occupancy
_atom_site_disorder_assembly
_atom_site_disorder_group
Sb Sb1 0.29284(2) 0.41547(2) 0.68830(2) 0.01232(3) Uani d . . . 1.000000 . .
O O1 0.37167(12) 0.70417(5) 0.65701(8) 0.0283(2) Uani d . . . 1.000000 . .
N N1 0.19965(12) 0.44569(6) 0.82231(7) 0.0167(2) Uani d . . D 1.000000 . .
N N2 0.46721(12) 0.34777(5) 0.62543(7) 0.0142(2) Uani d . . . 1.000000 . .
C C1 0.45592(14) 0.39390(6) 0.79273(8) 0.0142(3) Uani d . . . 1.000000 . .
C C2 0.44990(14) 0.42064(6) 0.87244(9) 0.0162(3) Uani d . . . 1.000000 . .
C C3 0.55472(16) 0.40785(7) 0.94248(9) 0.0212(3) Uani d . . . 1.000000 . .
H H3 0.550896 0.425571 0.996968 0.025000 Uiso calc U . R 1.000000 . .
C C4 0.66536(16) 0.36894(7) 0.93239(10) 0.0237(3) Uani d . . . 1.000000 . .
H H4 0.738287 0.361084 0.979919 0.028000 Uiso calc U . R 1.000000 . .
C C5 0.67024(15) 0.34155(7) 0.85380(10) 0.0205(3) Uani d . . . 1.000000 . .
H H5 0.745566 0.314577 0.847826 0.025000 Uiso calc U . R 1.000000 . .
C C6 0.56421(14) 0.35361(6) 0.78316(9) 0.0162(3) Uani d . . . 1.000000 . .
C C7 0.33129(14) 0.46458(7) 0.87971(9) 0.0178(3) Uani d . . . 1.000000 . .
H H7A 0.316752 0.464865 0.939779 0.021000 Uiso calc U . R 1.000000 . .
H H7B 0.356236 0.507994 0.865020 0.021000 Uiso calc U . R 1.000000 . .
C C8A 0.10768(17) 0.50347(8) 0.80370(11) 0.0208(4) Uani d U P D 0.916(3) A 1
H H8A 0.162860 0.534239 0.775826 0.025000 Uiso calc U P R 0.916(3) A 1
C C9A -0.02474(16) 0.49177(8) 0.73825(11) 0.0220(4) Uani d U P D 0.916(3) A 1
H H9AA -0.064795 0.532278 0.716150 0.033000 Uiso calc U P R 0.916(3) A 1
H H9AB -0.092087 0.468983 0.765573 0.033000 Uiso calc U P R 0.916(3) A 1
H H9AC -0.002737 0.466490 0.690803 0.033000 Uiso calc U P R 0.916(3) A 1
C C10A 0.0725(2) 0.53826(12) 0.88138(13) 0.0431(6) Uani d U P D 0.916(3) A 1
H H10A 0.031321 0.579409 0.863254 0.065000 Uiso calc U P R 0.916(3) A 1
H H10B 0.157829 0.544462 0.924187 0.065000 Uiso calc U P R 0.916(3) A 1
H H10C 0.005924 0.513207 0.906480 0.065000 Uiso calc U P R 0.916(3) A 1
C C11A 0.1421(8) 0.3866(3) 0.8549(3) 0.0266(11) Uani d U P D 0.754(4) A 1
H H11A 0.222953 0.357124 0.869913 0.032000 Uiso calc U P R 0.754(4) A 1
C C12A 0.0343(13) 0.3516(8) 0.7903(4) 0.0273(10) Uani d U P D 0.754(4) A 1
H H12A 0.028758 0.307658 0.808709 0.041000 Uiso calc U P R 0.754(4) A 1
H H12B 0.061487 0.352692 0.733969 0.041000 Uiso calc U P R 0.754(4) A 1
H H12C -0.056798 0.371897 0.786648 0.041000 Uiso calc U P R 0.754(4) A 1
C C13A 0.0855(3) 0.39628(16) 0.93834(16) 0.0434(7) Uani d U P D 0.754(4) A 1
H H13A 0.075051 0.355179 0.964785 0.065000 Uiso calc U P R 0.754(4) A 1
H H13B -0.005277 0.417397 0.925190 0.065000 Uiso calc U P R 0.754(4) A 1
H H13C 0.150864 0.422418 0.978090 0.065000 Uiso calc U P R 0.754(4) A 1
C C8B 0.0776(17) 0.4870(8) 0.8256(12) 0.0208(4) Uani d U P D 0.084(3) A 2
H H8B 0.003124 0.476853 0.775116 0.025000 Uiso calc U P R 0.084(3) A 2
C C9B 0.012(2) 0.4867(11) 0.9057(12) 0.0431(6) Uani d U P D 0.084(3) A 2
H H9BA -0.057659 0.520351 0.901381 0.065000 Uiso calc U P R 0.084(3) A 2
H H9BB 0.084737 0.493684 0.956473 0.065000 Uiso calc U P R 0.084(3) A 2
H H9BC -0.032642 0.445774 0.910544 0.065000 Uiso calc U P R 0.084(3) A 2
C C10B 0.129(2) 0.5533(8) 0.8141(13) 0.030(4) Uani d U P D 0.084(3) A 2
H H10D 0.049674 0.580710 0.791924 0.046000 Uiso calc U P R 0.084(3) A 2
H H10E 0.193266 0.552593 0.773441 0.046000 Uiso calc U P R 0.084(3) A 2
H H10F 0.177899 0.569547 0.869479 0.046000 Uiso calc U P R 0.084(3) A 2
C C11B 0.158(3) 0.3798(9) 0.8502(10) 0.0266(11) Uani d U P D 0.246(4) A 2
H H11B 0.232996 0.351936 0.835674 0.032000 Uiso calc U P R 0.246(4) A 2
C C12B 0.026(4) 0.353(3) 0.7954(15) 0.0273(10) Uani d U P D 0.246(4) A 2
H H12D 0.025944 0.306575 0.801208 0.041000 Uiso calc U P R 0.246(4) A 2
H H12E 0.022220 0.363924 0.735150 0.041000 Uiso calc U P R 0.246(4) A 2
H H12F -0.056241 0.370055 0.814696 0.041000 Uiso calc U P R 0.246(4) A 2
C C13B 0.1597(10) 0.3644(5) 0.9439(5) 0.0434(7) Uani d U P D 0.246(4) A 2
H H13D 0.133072 0.320186 0.949120 0.065000 Uiso calc U P R 0.246(4) A 2
H H13E 0.093403 0.391855 0.965754 0.065000 Uiso calc U P R 0.246(4) A 2
H H13F 0.253574 0.371362 0.977229 0.065000 Uiso calc U P R 0.246(4) A 2
C C14 0.56266(15) 0.31889(7) 0.69970(9) 0.0188(3) Uani d . . . 1.000000 . .
H H14A 0.658397 0.318226 0.687459 0.023000 Uiso calc U . R 1.000000 . .
H H14B 0.533859 0.274613 0.706283 0.023000 Uiso calc U . R 1.000000 . .
C C15 0.37885(14) 0.29750(6) 0.57319(9) 0.0172(3) Uani d . . . 1.000000 . .
H H15 0.309621 0.320041 0.528941 0.021000 Uiso calc U . R 1.000000 . .
C C16 0.46223(16) 0.25370(7) 0.52481(10) 0.0222(3) Uani d . . . 1.000000 . .
H H16A 0.400836 0.220572 0.495769 0.033000 Uiso calc U . R 1.000000 . .
H H16B 0.538605 0.234346 0.565479 0.033000 Uiso calc U . R 1.000000 . .
H H16C 0.500584 0.278174 0.482234 0.033000 Uiso calc U . R 1.000000 . .
C C17 0.29549(17) 0.25786(7) 0.62631(11) 0.0257(3) Uani d . . . 1.000000 . .
H H17A 0.217222 0.237648 0.588158 0.038000 Uiso calc U . R 1.000000 . .
H H17B 0.259801 0.285152 0.667145 0.038000 Uiso calc U . R 1.000000 . .
H H17C 0.355994 0.225355 0.657680 0.038000 Uiso calc U . R 1.000000 . .
C C18 0.54937(14) 0.38413(7) 0.56963(9) 0.0176(3) Uani d . . . 1.000000 . .
H H18 0.608150 0.353039 0.544985 0.021000 Uiso calc U . R 1.000000 . .
C C19 0.45381(16) 0.41596(7) 0.49500(9) 0.0218(3) Uani d . . . 1.000000 . .
H H19A 0.509885 0.440430 0.461494 0.033000 Uiso calc U . R 1.000000 . .
H H19B 0.389345 0.444228 0.517107 0.033000 Uiso calc U . R 1.000000 . .
H H19C 0.400639 0.383747 0.458336 0.033000 Uiso calc U . R 1.000000 . .
C C20 0.64715(15) 0.43235(7) 0.62062(10) 0.0222(3) Uani d . . . 1.000000 . .
H H20A 0.704196 0.451988 0.583186 0.033000 Uiso calc U . R 1.000000 . .
H H20B 0.707917 0.411182 0.668448 0.033000 Uiso calc U . R 1.000000 . .
H H20C 0.592267 0.464899 0.643027 0.033000 Uiso calc U . R 1.000000 . .
C C21 0.34106(14) 0.51014(6) 0.67130(8) 0.0137(2) Uani d . . . 1.000000 . .
C C22 0.23480(14) 0.54615(7) 0.62091(9) 0.0155(3) Uani d . . . 1.000000 . .
H H22 0.158107 0.524692 0.587274 0.019000 Uiso calc U . R 1.000000 . .
C C23 0.23750(14) 0.61134(7) 0.61837(9) 0.0160(3) Uani d . . . 1.000000 . .
C C24 0.35953(15) 0.64481(7) 0.66378(9) 0.0177(3) Uani d . . . 1.000000 . .
C C25 0.46639(14) 0.60744(6) 0.71858(8) 0.0147(3) Uani d . . . 1.000000 . .
C C26 0.45333(13) 0.54267(6) 0.72086(8) 0.0138(2) Uani d . . . 1.000000 . .
H H26 0.523111 0.519092 0.757441 0.017000 Uiso calc U . R 1.000000 . .
C C27 0.10962(15) 0.64907(7) 0.57376(9) 0.0196(3) Uani d . . . 1.000000 . .
C C28 0.14257(18) 0.69240(9) 0.50231(11) 0.0320(4) Uani d . . . 1.000000 . .
H H28A 0.061293 0.718849 0.480528 0.048000 Uiso calc U . R 1.000000 . .
H H28B 0.165057 0.666560 0.455518 0.048000 Uiso calc U . R 1.000000 . .
H H28C 0.222357 0.719369 0.525399 0.048000 Uiso calc U . R 1.000000 . .
C C29 0.05751(17) 0.68979(8) 0.64153(11) 0.0292(4) Uani d . . . 1.000000 . .
H H29A -0.025536 0.713329 0.614427 0.044000 Uiso calc U . R 1.000000 . .
H H29B 0.130782 0.719497 0.666724 0.044000 Uiso calc U . R 1.000000 . .
H H29C 0.034076 0.662477 0.686614 0.044000 Uiso calc U . R 1.000000 . .
C C30 -0.01062(16) 0.60612(8) 0.53260(11) 0.0296(4) Uani d . . . 1.000000 . .
H H30A -0.089838 0.632066 0.505507 0.044000 Uiso calc U . R 1.000000 . .
H H30B -0.038794 0.579395 0.576792 0.044000 Uiso calc U . R 1.000000 . .
H H30C 0.019821 0.579416 0.489161 0.044000 Uiso calc U . R 1.000000 . .
C C31 0.59129(14) 0.64087(7) 0.77387(9) 0.0173(3) Uani d . . . 1.000000 . .
C C32 0.67802(16) 0.67558(8) 0.71676(10) 0.0263(3) Uani d . . . 1.000000 . .
H H32A 0.753354 0.699097 0.752931 0.039000 Uiso calc U . R 1.000000 . .
H H32B 0.618031 0.704981 0.678872 0.039000 Uiso calc U . R 1.000000 . .
H H32C 0.717912 0.644761 0.682115 0.039000 Uiso calc U . R 1.000000 . .
C C33 0.54046(18) 0.68829(8) 0.83441(11) 0.0279(3) Uani d . . . 1.000000 . .
H H33A 0.620677 0.710514 0.867816 0.042000 Uiso calc U . R 1.000000 . .
H H33B 0.490661 0.665731 0.873386 0.042000 Uiso calc U . R 1.000000 . .
H H33C 0.477609 0.718901 0.800663 0.042000 Uiso calc U . R 1.000000 . .
C C34 0.68915(16) 0.59460(7) 0.82989(10) 0.0256(3) Uani d . . . 1.000000 . .
H H34A 0.766988 0.617926 0.863996 0.038000 Uiso calc U . R 1.000000 . .
H H34B 0.725247 0.563977 0.793230 0.038000 Uiso calc U . R 1.000000 . .
H H34C 0.637832 0.572299 0.868298 0.038000 Uiso calc U . R 1.000000 . .

loop_
_atom_site_aniso_label
_atom_site_aniso_U_11
_atom_site_aniso_U_22
_atom_site_aniso_U_33
_atom_site_aniso_U_12
_atom_site_aniso_U_13
_atom_site_aniso_U_23
Sb1 0.01203(4) 0.01180(4) 0.01251(4) -0.00010(3) 0.00068(3) -0.00082(3)
O1 0.0275(6) 0.0144(5) 0.0400(7) -0.0007(4) -0.0017(5) 0.0062(5)
N1 0.0149(5) 0.0185(6) 0.0171(6) -0.0014(5) 0.0037(4) -0.0014(5)
N2 0.0147(5) 0.0137(5) 0.0141(5) 0.0004(4) 0.0023(4) -0.0003(4)
C1 0.0147(6) 0.0129(6) 0.0139(6) -0.0009(5) -0.0001(5) 0.0018(5)
C2 0.0175(6) 0.0146(6) 0.0160(6) -0.0025(5) 0.0018(5) 0.0005(5)
C3 0.0248(7) 0.0222(7) 0.0148(6) -0.0008(6) -0.0007(5) -0.0014(5)
C4 0.0227(7) 0.0237(7) 0.0210(7) 0.0028(6) -0.0058(6) 0.0031(6)
C5 0.0170(7) 0.0186(7) 0.0241(7) 0.0035(5) -0.0008(5) 0.0014(6)
C6 0.0164(6) 0.0137(6) 0.0177(7) -0.0006(5) 0.0015(5) 0.0013(5)
C7 0.0177(7) 0.0205(7) 0.0148(6) -0.0008(5) 0.0023(5) -0.0030(5)
C8A 0.0169(8) 0.0226(9) 0.0231(9) 0.0039(7) 0.0043(6) -0.0058(7)
C9A 0.0183(8) 0.0228(8) 0.0239(8) 0.0041(6) 0.0019(6) -0.0013(6)
C10A 0.0318(10) 0.0634(15) 0.0319(10) 0.0192(10) 0.0005(8) -0.0211(10)
C11A 0.023(2) 0.0311(16) 0.0259(10) -0.0082(15) 0.0055(9) 0.0093(10)
C12A 0.0271(19) 0.0216(10) 0.0350(13) -0.0069(14) 0.0099(11) -0.0006(12)
C13A 0.0492(17) 0.0588(19) 0.0250(11) -0.0224(13) 0.0140(12) 0.0043(11)
C8B 0.0169(8) 0.0226(9) 0.0231(9) 0.0039(7) 0.0043(6) -0.0058(7)
C9B 0.0318(10) 0.0634(15) 0.0319(10) 0.0192(10) 0.0005(8) -0.0211(10)
C10B 0.025(9) 0.034(6) 0.031(9) 0.005(6) 0.003(7) -0.007(6)
C11B 0.023(2) 0.0311(16) 0.0259(10) -0.0082(15) 0.0055(9) 0.0093(10)
C12B 0.0271(19) 0.0216(10) 0.0350(13) -0.0069(14) 0.0099(11) -0.0006(12)
C13B 0.0492(17) 0.0588(19) 0.0250(11) -0.0224(13) 0.0140(12) 0.0043(11)
C14 0.0199(7) 0.0167(7) 0.0190(7) 0.0052(5) 0.0017(5) 0.0000(5)
C15 0.0168(6) 0.0148(6) 0.0200(7) -0.0011(5) 0.0036(5) -0.0037(5)
C16 0.0243(7) 0.0188(7) 0.0246(7) -0.0017(6) 0.0073(6) -0.0082(6)
C17 0.0292(8) 0.0168(7) 0.0346(9) -0.0053(6) 0.0153(7) -0.0051(6)
C18 0.0183(7) 0.0167(7) 0.0199(7) -0.0016(5) 0.0087(5) -0.0024(5)
C19 0.0283(8) 0.0201(7) 0.0179(7) -0.0039(6) 0.0068(6) 0.0000(6)
C20 0.0184(7) 0.0212(7) 0.0278(8) -0.0048(6) 0.0068(6) -0.0043(6)
C21 0.0154(6) 0.0119(6) 0.0139(6) 0.0007(5) 0.0030(5) 0.0006(5)
C22 0.0132(6) 0.0189(7) 0.0140(6) -0.0005(5) 0.0015(5) 0.0008(5)
C23 0.0159(6) 0.0177(6) 0.0142(6) 0.0033(5) 0.0026(5) 0.0032(5)
C24 0.0190(7) 0.0155(6) 0.0188(7) 0.0018(5) 0.0044(5) 0.0019(5)
C25 0.0144(6) 0.0162(6) 0.0139(6) -0.0003(5) 0.0038(5) -0.0020(5)
C26 0.0123(6) 0.0166(6) 0.0127(6) 0.0029(5) 0.0029(5) 0.0011(5)
C27 0.0184(7) 0.0201(7) 0.0200(7) 0.0064(5) 0.0026(5) 0.0064(6)
C28 0.0258(8) 0.0383(10) 0.0327(9) 0.0130(7) 0.0077(7) 0.0204(8)
C29 0.0270(8) 0.0300(9) 0.0310(9) 0.0127(7) 0.0068(7) 0.0019(7)
C30 0.0198(7) 0.0308(8) 0.0336(9) 0.0063(6) -0.0066(6) 0.0041(7)
C31 0.0179(6) 0.0172(6) 0.0164(6) -0.0010(5) 0.0017(5) -0.0039(5)
C32 0.0231(8) 0.0287(8) 0.0270(8) -0.0114(6) 0.0046(6) -0.0043(6)
C33 0.0329(9) 0.0247(8) 0.0261(8) 0.0009(7) 0.0060(7) -0.0105(6)
C34 0.0218(7) 0.0244(8) 0.0265(8) -0.0007(6) -0.0063(6) -0.0043(6)

loop_
_atom_type_symbol
_atom_type_description
_atom_type_scat_dispersion_real
_atom_type_scat_dispersion_imag
_atom_type_scat_source
C C 0.0033 0.0016 'International Tables Vol C Tables 4.2.6.8 and 6.1.1.4'
H H 0.0000 0.0000 'International Tables Vol C Tables 4.2.6.8 and 6.1.1.4'
N N 0.0061 0.0033 'International Tables Vol C Tables 4.2.6.8 and 6.1.1.4'
O O 0.0106 0.0060 'International Tables Vol C Tables 4.2.6.8 and 6.1.1.4'
Sb Sb -0.5866 1.5461 'International Tables Vol C Tables 4.2.6.8 and 6.1.1.4'

loop_
_geom_angle_atom_site_label_1
_geom_angle_atom_site_label_2
_geom_angle_atom_site_label_3
_geom_angle_site_symmetry_1
_geom_angle_site_symmetry_3
_geom_angle
_geom_angle_publ_flag
C21 Sb1 C1 . . 98.81(5) ?
C21 Sb1 N1 . . 89.51(4) ?
C1 Sb1 N1 . . 74.64(5) ?
C21 Sb1 N2 . . 107.68(4) ?
C1 Sb1 N2 . . 74.22(4) ?
N1 Sb1 N2 . . 146.30(4) ?
C7 N1 C8B . . 115.3(8) ?
C7 N1 C11A . . 110.5(3) ?
C7 N1 C8A . . 108.41(11) ?
C11A N1 C8A . . 119.6(3) ?
C7 N1 C11B . . 108.2(9) ?
C8B N1 C11B . . 105.5(13) ?
C7 N1 Sb1 . . 100.16(8) ?
C8B N1 Sb1 . . 126.3(7) ?
C11A N1 Sb1 . . 107.1(2) ?
C8A N1 Sb1 . . 109.38(9) ?
C11B N1 Sb1 . . 99.6(8) ?
C14 N2 C18 . . 110.51(11) ?
C14 N2 C15 . . 110.62(11) ?
C18 N2 C15 . . 110.31(10) ?
C14 N2 Sb1 . . 106.48(8) ?
C18 N2 Sb1 . . 114.01(8) ?
C15 N2 Sb1 . . 104.70(7) ?
C6 C1 C2 . . 120.67(12) ?
C6 C1 Sb1 . . 121.47(10) ?
C2 C1 Sb1 . . 117.85(10) ?
C3 C2 C1 . . 119.71(13) ?
C3 C2 C7 . . 121.38(13) ?
C1 C2 C7 . . 118.88(12) ?
C2 C3 C4 . . 119.66(14) ?
C2 C3 H3 . . 120.200000 ?
C4 C3 H3 . . 120.200000 ?
C5 C4 C3 . . 120.68(13) ?
C5 C4 H4 . . 119.700000 ?
C3 C4 H4 . . 119.700000 ?
C4 C5 C6 . . 120.01(13) ?
C4 C5 H5 . . 120.000000 ?
C6 C5 H5 . . 120.000000 ?
C1 C6 C5 . . 119.24(13) ?
C1 C6 C14 . . 120.76(12) ?
C5 C6 C14 . . 119.83(12) ?
N1 C7 C2 . . 112.10(11) ?
N1 C7 H7A . . 109.200000 ?
C2 C7 H7A . . 109.200000 ?
N1 C7 H7B . . 109.200000 ?
C2 C7 H7B . . 109.200000 ?
H7A C7 H7B . . 107.900000 ?
N1 C8A C9A . . 113.53(13) ?
N1 C8A C10A . . 116.52(15) ?
C9A C8A C10A . . 109.81(14) ?
N1 C8A H8A . . 105.300000 ?
C9A C8A H8A . . 105.300000 ?
C10A C8A H8A . . 105.300000 ?
C8A C9A H9AA . . 109.500000 ?
C8A C9A H9AB . . 109.500000 ?
H9AA C9A H9AB . . 109.500000 ?
C8A C9A H9AC . . 109.500000 ?
H9AA C9A H9AC . . 109.500000 ?
H9AB C9A H9AC . . 109.500000 ?
C8A C10A H10A . . 109.500000 ?
C8A C10A H10B . . 109.500000 ?
H10A C10A H10B . . 109.500000 ?
C8A C10A H10C . . 109.500000 ?
H10A C10A H10C . . 109.500000 ?
H10B C10A H10C . . 109.500000 ?
N1 C11A C12A . . 115.5(7) ?
N1 C11A C13A . . 113.8(4) ?
C12A C11A C13A . . 109.3(5) ?
N1 C11A H11A . . 105.800000 ?
C12A C11A H11A . . 105.800000 ?
C13A C11A H11A . . 105.800000 ?
C11A C12A H12A . . 109.500000 ?
C11A C12A H12B . . 109.500000 ?
H12A C12A H12B . . 109.500000 ?
C11A C12A H12C . . 109.500000 ?
H12A C12A H12C . . 109.500000 ?
H12B C12A H12C . . 109.500000 ?
C11A C13A H13A . . 109.500000 ?
C11A C13A H13B . . 109.500000 ?
H13A C13A H13B . . 109.500000 ?
C11A C13A H13C . . 109.500000 ?
H13A C13A H13C . . 109.500000 ?
H13B C13A H13C . . 109.500000 ?
N1 C8B C10B . . 104.8(12) ?
N1 C8B C9B . . 119.3(14) ?
C10B C8B C9B . . 107.8(13) ?
N1 C8B H8B . . 108.100000 ?
C10B C8B H8B . . 108.100000 ?
C9B C8B H8B . . 108.100000 ?
C8B C9B H9BA . . 109.500000 ?
C8B C9B H9BB . . 109.500000 ?
H9BA C9B H9BB . . 109.500000 ?
C8B C9B H9BC . . 109.500000 ?
H9BA C9B H9BC . . 109.500000 ?
H9BB C9B H9BC . . 109.500000 ?
C8B C10B H10D . . 109.500000 ?
C8B C10B H10E . . 109.500000 ?
H10D C10B H10E . . 109.500000 ?
C8B C10B H10F . . 109.500000 ?
H10D C10B H10F . . 109.500000 ?
H10E C10B H10F . . 109.500000 ?
C13B C11B C12B . . 109.2(14) ?
C13B C11B N1 . . 121.3(13) ?
C12B C11B N1 . . 115.(3) ?
C13B C11B H11B . . 103.000000 ?
C12B C11B H11B . . 103.000000 ?
N1 C11B H11B . . 103.000000 ?
C11B C12B H12D . . 109.500000 ?
C11B C12B H12E . . 109.500000 ?
H12D C12B H12E . . 109.500000 ?
C11B C12B H12F . . 109.500000 ?
H12D C12B H12F . . 109.500000 ?
H12E C12B H12F . . 109.500000 ?
C11B C13B H13D . . 109.500000 ?
C11B C13B H13E . . 109.500000 ?
H13D C13B H13E . . 109.500000 ?
C11B C13B H13F . . 109.500000 ?
H13D C13B H13F . . 109.500000 ?
H13E C13B H13F . . 109.500000 ?
N2 C14 C6 . . 113.30(11) ?
N2 C14 H14A . . 108.900000 ?
C6 C14 H14A . . 108.900000 ?
N2 C14 H14B . . 108.900000 ?
C6 C14 H14B . . 108.900000 ?
H14A C14 H14B . . 107.700000 ?
N2 C15 C17 . . 113.04(12) ?
N2 C15 C16 . . 113.44(11) ?
C17 C15 C16 . . 109.40(12) ?
N2 C15 H15 . . 106.800000 ?
C17 C15 H15 . . 106.800000 ?
C16 C15 H15 . . 106.800000 ?
C15 C16 H16A . . 109.500000 ?
C15 C16 H16B . . 109.500000 ?
H16A C16 H16B . . 109.500000 ?
C15 C16 H16C . . 109.500000 ?
H16A C16 H16C . . 109.500000 ?
H16B C16 H16C . . 109.500000 ?
C15 C17 H17A . . 109.500000 ?
C15 C17 H17B . . 109.500000 ?
H17A C17 H17B . . 109.500000 ?
C15 C17 H17C . . 109.500000 ?
H17A C17 H17C . . 109.500000 ?
H17B C17 H17C . . 109.500000 ?
N2 C18 C19 . . 111.49(11) ?
N2 C18 C20 . . 112.25(11) ?
C19 C18 C20 . . 110.40(12) ?
N2 C18 H18 . . 107.500000 ?
C19 C18 H18 . . 107.500000 ?
C20 C18 H18 . . 107.500000 ?
C18 C19 H19A . . 109.500000 ?
C18 C19 H19B . . 109.500000 ?
H19A C19 H19B . . 109.500000 ?
C18 C19 H19C . . 109.500000 ?
H19A C19 H19C . . 109.500000 ?
H19B C19 H19C . . 109.500000 ?
C18 C20 H20A . . 109.500000 ?
C18 C20 H20B . . 109.500000 ?
H20A C20 H20B . . 109.500000 ?
C18 C20 H20C . . 109.500000 ?
H20A C20 H20C . . 109.500000 ?
H20B C20 H20C . . 109.500000 ?
C26 C21 C22 . . 117.82(12) ?
C26 C21 Sb1 . . 124.74(10) ?
C22 C21 Sb1 . . 115.65(10) ?
C23 C22 C21 . . 122.76(13) ?
C23 C22 H22 . . 118.600000 ?
C21 C22 H22 . . 118.600000 ?
C22 C23 C24 . . 119.36(12) ?
C22 C23 C27 . . 120.93(13) ?
C24 C23 C27 . . 119.56(12) ?
O1 C24 C23 . . 121.40(13) ?
O1 C24 C25 . . 121.31(13) ?
C23 C24 C25 . . 117.28(12) ?
C26 C25 C24 . . 119.71(12) ?
C26 C25 C31 . . 120.74(12) ?
C24 C25 C31 . . 119.55(12) ?
C25 C26 C21 . . 122.67(12) ?
C25 C26 H26 . . 118.700000 ?
C21 C26 H26 . . 118.700000 ?
C30 C27 C29 . . 107.67(13) ?
C30 C27 C23 . . 112.28(12) ?
C29 C27 C23 . . 108.40(12) ?
C30 C27 C28 . . 106.81(13) ?
C29 C27 C28 . . 108.89(13) ?
C23 C27 C28 . . 112.64(12) ?
C27 C28 H28A . . 109.500000 ?
C27 C28 H28B . . 109.500000 ?
H28A C28 H28B . . 109.500000 ?
C27 C28 H28C . . 109.500000 ?
H28A C28 H28C . . 109.500000 ?
H28B C28 H28C . . 109.500000 ?
C27 C29 H29A . . 109.500000 ?
C27 C29 H29B . . 109.500000 ?
H29A C29 H29B . . 109.500000 ?
C27 C29 H29C . . 109.500000 ?
H29A C29 H29C . . 109.500000 ?
H29B C29 H29C . . 109.500000 ?
C27 C30 H30A . . 109.500000 ?
C27 C30 H30B . . 109.500000 ?
H30A C30 H30B . . 109.500000 ?
C27 C30 H30C . . 109.500000 ?
H30A C30 H30C . . 109.500000 ?
H30B C30 H30C . . 109.500000 ?
C34 C31 C33 . . 107.14(12) ?
C34 C31 C25 . . 112.29(12) ?
C33 C31 C25 . . 110.12(12) ?
C34 C31 C32 . . 107.17(12) ?
C33 C31 C32 . . 109.55(12) ?
C25 C31 C32 . . 110.45(11) ?
C31 C32 H32A . . 109.500000 ?
C31 C32 H32B . . 109.500000 ?
H32A C32 H32B . . 109.500000 ?
C31 C32 H32C . . 109.500000 ?
H32A C32 H32C . . 109.500000 ?
H32B C32 H32C . . 109.500000 ?
C31 C33 H33A . . 109.500000 ?
C31 C33 H33B . . 109.500000 ?
H33A C33 H33B . . 109.500000 ?
C31 C33 H33C . . 109.500000 ?
H33A C33 H33C . . 109.500000 ?
H33B C33 H33C . . 109.500000 ?
C31 C34 H34A . . 109.500000 ?
C31 C34 H34B . . 109.500000 ?
H34A C34 H34B . . 109.500000 ?
C31 C34 H34C . . 109.500000 ?
H34A C34 H34C . . 109.500000 ?
H34B C34 H34C . . 109.500000 ?

loop_
_geom_bond_atom_site_label_1
_geom_bond_atom_site_label_2
_geom_bond_site_symmetry_2
_geom_bond_distance
_geom_bond_publ_flag
Sb1 C21 . 2.0882(13) ?
Sb1 C1 . 2.1219(13) ?
Sb1 N1 . 2.5472(11) ?
Sb1 N2 . 2.5667(11) ?
O1 C24 . 1.2688(17) ?
N1 C7 . 1.4845(17) ?
N1 C8B . 1.488(14) ?
N1 C11A . 1.502(5) ?
N1 C8A . 1.514(2) ?
N1 C11B . 1.540(14) ?
N2 C14 . 1.4901(17) ?
N2 C18 . 1.5124(17) ?
N2 C15 . 1.5155(17) ?
C1 C6 . 1.3891(19) ?
C1 C2 . 1.3975(19) ?
C2 C3 . 1.3893(19) ?
C2 C7 . 1.5068(19) ?
C3 C4 . 1.392(2) ?
C3 H3 . 0.950000 ?
C4 C5 . 1.385(2) ?
C4 H4 . 0.950000 ?
C5 C6 . 1.3997(19) ?
C5 H5 . 0.950000 ?
C6 C14 . 1.5127(19) ?
C7 H7A . 0.990000 ?
C7 H7B . 0.990000 ?
C8A C9A . 1.520(2) ?
C8A C10A . 1.530(2) ?
C8A H8A . 1.000000 ?
C9A H9AA . 0.980000 ?
C9A H9AB . 0.980000 ?
C9A H9AC . 0.980000 ?
C10A H10A . 0.980000 ?
C10A H10B . 0.980000 ?
C10A H10C . 0.980000 ?
C11A C12A . 1.517(5) ?
C11A C13A . 1.541(5) ?
C11A H11A . 1.000000 ?
C12A H12A . 0.980000 ?
C12A H12B . 0.980000 ?
C12A H12C . 0.980000 ?
C13A H13A . 0.980000 ?
C13A H13B . 0.980000 ?
C13A H13C . 0.980000 ?
C8B C10B . 1.513(14) ?
C8B C9B . 1.525(14) ?
C8B H8B . 1.000000 ?
C9B H9BA . 0.980000 ?
C9B H9BB . 0.980000 ?
C9B H9BC . 0.980000 ?
C10B H10D . 0.980000 ?
C10B H10E . 0.980000 ?
C10B H10F . 0.980000 ?
C11B C13B . 1.520(13) ?
C11B C12B . 1.529(14) ?
C11B H11B . 1.000000 ?
C12B H12D . 0.980000 ?
C12B H12E . 0.980000 ?
C12B H12F . 0.980000 ?
C13B H13D . 0.980000 ?
C13B H13E . 0.980000 ?
C13B H13F . 0.980000 ?
C14 H14A . 0.990000 ?
C14 H14B . 0.990000 ?
C15 C17 . 1.528(2) ?
C15 C16 . 1.5321(19) ?
C15 H15 . 1.000000 ?
C16 H16A . 0.980000 ?
C16 H16B . 0.980000 ?
C16 H16C . 0.980000 ?
C17 H17A . 0.980000 ?
C17 H17B . 0.980000 ?
C17 H17C . 0.980000 ?
C18 C19 . 1.521(2) ?
C18 C20 . 1.523(2) ?
C18 H18 . 1.000000 ?
C19 H19A . 0.980000 ?
C19 H19B . 0.980000 ?
C19 H19C . 0.980000 ?
C20 H20A . 0.980000 ?
C20 H20B . 0.980000 ?
C20 H20C . 0.980000 ?
C21 C26 . 1.4043(18) ?
C21 C22 . 1.4095(18) ?
C22 C23 . 1.3812(19) ?
C22 H22 . 0.950000 ?
C23 C24 . 1.456(2) ?
C23 C27 . 1.5387(18) ?
C24 C25 . 1.4598(19) ?
C25 C26 . 1.3785(19) ?
C25 C31 . 1.5354(19) ?
C26 H26 . 0.950000 ?
C27 C30 . 1.531(2) ?
C27 C29 . 1.538(2) ?
C27 C28 . 1.539(2) ?
C28 H28A . 0.980000 ?
C28 H28B . 0.980000 ?
C28 H28C . 0.980000 ?
C29 H29A . 0.980000 ?
C29 H29B . 0.980000 ?
C29 H29C . 0.980000 ?
C30 H30A . 0.980000 ?
C30 H30B . 0.980000 ?
C30 H30C . 0.980000 ?
C31 C34 . 1.531(2) ?
C31 C33 . 1.535(2) ?
C31 C32 . 1.538(2) ?
C32 H32A . 0.980000 ?
C32 H32B . 0.980000 ?
C32 H32C . 0.980000 ?
C33 H33A . 0.980000 ?
C33 H33B . 0.980000 ?
C33 H33C . 0.980000 ?
C34 H34A . 0.980000 ?
C34 H34B . 0.980000 ?
C34 H34C . 0.980000 ?

loop_
_geom_torsion_atom_site_label_1
_geom_torsion_atom_site_label_2
_geom_torsion_atom_site_label_3
_geom_torsion_atom_site_label_4
_geom_torsion_site_symmetry_1
_geom_torsion_site_symmetry_2
_geom_torsion_site_symmetry_3
_geom_torsion_site_symmetry_4
_geom_torsion
_geom_torsion_publ_flag
C6 C1 C2 C3 . . . . 1.3(2) ?
Sb1 C1 C2 C3 . . . . -179.87(10) ?
C6 C1 C2 C7 . . . . 179.43(12) ?
Sb1 C1 C2 C7 . . . . -1.76(17) ?
C1 C2 C3 C4 . . . . 0.5(2) ?
C7 C2 C3 C4 . . . . -177.52(14) ?
C2 C3 C4 C5 . . . . -1.7(2) ?
C3 C4 C5 C6 . . . . 0.9(2) ?
C2 C1 C6 C5 . . . . -2.1(2) ?
Sb1 C1 C6 C5 . . . . 179.18(10) ?
C2 C1 C6 C14 . . . . 173.11(13) ?
Sb1 C1 C6 C14 . . . . -5.66(18) ?
C4 C5 C6 C1 . . . . 0.9(2) ?
C4 C5 C6 C14 . . . . -174.27(14) ?
C8B N1 C7 C2 . . . . -179.8(8) ?
C11A N1 C7 C2 . . . . 71.4(3) ?
C8A N1 C7 C2 . . . . -155.78(12) ?
C11B N1 C7 C2 . . . . 62.5(10) ?
Sb1 N1 C7 C2 . . . . -41.27(12) ?
C3 C2 C7 N1 . . . . -147.35(13) ?
C1 C2 C7 N1 . . . . 34.58(17) ?
C7 N1 C8A C9A . . . . 174.22(13) ?
C11A N1 C8A C9A . . . . -58.0(3) ?
Sb1 N1 C8A C9A . . . . 65.92(15) ?
C7 N1 C8A C10A . . . . -56.69(19) ?
C11A N1 C8A C10A . . . . 71.1(3) ?
Sb1 N1 C8A C10A . . . . -165.00(14) ?
C7 N1 C11A C12A . . . . -162.6(7) ?
C8A N1 C11A C12A . . . . 70.6(8) ?
Sb1 N1 C11A C12A . . . . -54.4(8) ?
C7 N1 C11A C13A . . . . 69.8(5) ?
C8A N1 C11A C13A . . . . -57.0(5) ?
Sb1 N1 C11A C13A . . . . 178.0(4) ?
C7 N1 C8B C10B . . . . 50.7(14) ?
C11B N1 C8B C10B . . . . 170.0(12) ?
Sb1 N1 C8B C10B . . . . -75.3(14) ?
C7 N1 C8B C9B . . . . -70.0(16) ?
C11B N1 C8B C9B . . . . 49.2(18) ?
Sb1 N1 C8B C9B . . . . 163.9(12) ?
C7 N1 C11B C13B . . . . 47.(2) ?
C8B N1 C11B C13B . . . . -77.(2) ?
Sb1 N1 C11B C13B . . . . 151.0(18) ?
C7 N1 C11B C12B . . . . -178.(2) ?
C8B N1 C11B C12B . . . . 58.(2) ?
Sb1 N1 C11B C12B . . . . -74.(2) ?
C18 N2 C14 C6 . . . . 103.97(13) ?
C15 N2 C14 C6 . . . . -133.56(12) ?
Sb1 N2 C14 C6 . . . . -20.34(13) ?
C1 C6 C14 N2 . . . . 19.51(18) ?
C5 C6 C14 N2 . . . . -165.36(12) ?
C14 N2 C15 C17 . . . . 56.06(15) ?
C18 N2 C15 C17 . . . . 178.65(12) ?
Sb1 N2 C15 C17 . . . . -58.28(12) ?
C14 N2 C15 C16 . . . . -69.24(15) ?
C18 N2 C15 C16 . . . . 53.35(15) ?
Sb1 N2 C15 C16 . . . . 176.42(10) ?
C14 N2 C18 C19 . . . . -178.03(11) ?
C15 N2 C18 C19 . . . . 59.32(14) ?
Sb1 N2 C18 C19 . . . . -58.14(12) ?
C14 N2 C18 C20 . . . . -53.56(15) ?
C15 N2 C18 C20 . . . . -176.21(11) ?
Sb1 N2 C18 C20 . . . . 66.32(13) ?
C26 C21 C22 C23 . . . . 0.2(2) ?
Sb1 C21 C22 C23 . . . . 165.76(11) ?
C21 C22 C23 C24 . . . . 5.1(2) ?
C21 C22 C23 C27 . . . . -170.53(12) ?
C22 C23 C24 O1 . . . . 173.70(14) ?
C27 C23 C24 O1 . . . . -10.6(2) ?
C22 C23 C24 C25 . . . . -7.29(19) ?
C27 C23 C24 C25 . . . . 168.40(12) ?
O1 C24 C25 C26 . . . . -176.56(13) ?
C23 C24 C25 C26 . . . . 4.43(19) ?
O1 C24 C25 C31 . . . . 4.2(2) ?
C23 C24 C25 C31 . . . . -174.85(12) ?
C24 C25 C26 C21 . . . . 0.9(2) ?
C31 C25 C26 C21 . . . . -179.88(12) ?
C22 C21 C26 C25 . . . . -3.3(2) ?
Sb1 C21 C26 C25 . . . . -167.40(10) ?
C22 C23 C27 C30 . . . . -2.01(19) ?
C24 C23 C27 C30 . . . . -177.63(13) ?
C22 C23 C27 C29 . . . . 116.80(15) ?
C24 C23 C27 C29 . . . . -58.81(17) ?
C22 C23 C27 C28 . . . . -122.65(15) ?
C24 C23 C27 C28 . . . . 61.74(18) ?
C26 C25 C31 C34 . . . . -1.73(18) ?
C24 C25 C31 C34 . . . . 177.54(13) ?
C26 C25 C31 C33 . . . . -121.04(14) ?
C24 C25 C31 C33 . . . . 58.23(17) ?
C26 C25 C31 C32 . . . . 117.83(14) ?
C24 C25 C31 C32 . . . . -62.90(16) ?
